data_7215808
loop_
_publ_author_name
'Kuz'mina, Lyudmila G.'
'Vedernikov, Artem I.'
'Churakov, Andrei V.'
'Lermontova, Elmira Kh.'
'Howard, Judith A. K.'
'Alfimov, Michael V.'
'Gromov, Sergey P.'

_publ_section_title
;
 Influence of the anion nature on styryl dye crystal packing and
 feasibility of the direct and back [2 + 2] photocycloaddition reactions
 without single crystal degradation
;
_journal_issue 24
_journal_name_full CrystEngComm
_journal_page_first 5364
_journal_paper_doi 10.1039/c4ce00266k
_journal_volume 16
_journal_year 2014
_chemical_formula_moiety 'C17 H20 N O2, B F4'
_chemical_formula_sum 'C17 H20 B F4 N O2'
_chemical_formula_weight 357.15
_chemical_name_systematic
;
 ? 
;
_space_group_crystal_system monoclinic
_space_group_IT_number 14
_space_group_name_Hall '-P 2ybc'
_space_group_name_H-M_alt 'P 1 21/c 1'
_symmetry_space_group_name_Hall '-P 2ybc'
_symmetry_space_group_name_H-M 'P 1 21/c 1'
_atom_sites_solution_hydrogens geom
_atom_sites_solution_primary direct
_atom_sites_solution_secondary difmap
_audit_creation_date 2014-01-26
_audit_creation_method
;
Olex2 1.2
(compiled 2013.12.10 svn.r2850 for OlexSys, GUI svn.r4736)
;
_cell_angle_alpha 90.00
_cell_angle_beta 91.835(5)
_cell_angle_gamma 90.00
_cell_formula_units_Z 4
_cell_length_a 7.319(2)
_cell_length_b 20.852(7)
_cell_length_c 11.302(4)
_cell_measurement_reflns_used 3417
_cell_measurement_temperature 170.2(2)
_cell_measurement_theta_max 23.92
_cell_measurement_theta_min 2.66
_cell_volume 1724.0(10)
_computing_data_reduction 'SAINT v7.60A (Bruker, 2009)'
_computing_molecular_graphics 'Olex2 (Dolomanov et al., 2009)'
_computing_publication_material 'Olex2 (Dolomanov et al., 2009)'
_computing_structure_refinement 'XL (Sheldrick, 2008)'
_computing_structure_solution 'SHELXS-97 (Sheldrick, 1990)'
_diffrn_ambient_temperature 170.15
_diffrn_measured_fraction_theta_full 1.000
_diffrn_measured_fraction_theta_max 1.000
_diffrn_measurement_device_type 'CCD area detector'
_diffrn_measurement_method 'phi and omega scans'
_diffrn_radiation_monochromator graphite
_diffrn_radiation_type MoK\a
_diffrn_radiation_wavelength 0.71073
_diffrn_reflns_av_R_equivalents 0.0357
_diffrn_reflns_av_unetI/netI 0.0313
_diffrn_reflns_limit_h_max 9
_diffrn_reflns_limit_h_min -9
_diffrn_reflns_limit_k_max 27
_diffrn_reflns_limit_k_min -27
_diffrn_reflns_limit_l_max 14
_diffrn_reflns_limit_l_min -14
_diffrn_reflns_number 17378
_diffrn_reflns_theta_full 28.00
_diffrn_reflns_theta_max 28.00
_diffrn_reflns_theta_min 2.05
_diffrn_source 'fine-focus sealed tube'
_exptl_absorpt_coefficient_mu 0.117
_exptl_absorpt_correction_T_max 0.9884
_exptl_absorpt_correction_T_min 0.9635
_exptl_absorpt_correction_type none
_exptl_crystal_colour yellow
_exptl_crystal_density_diffrn 1.376
_exptl_crystal_density_method 'not measured'
_exptl_crystal_F_000 744
_exptl_crystal_size_max 0.32
_exptl_crystal_size_mid 0.12
_exptl_crystal_size_min 0.1
_refine_diff_density_max 0.591
_refine_diff_density_min -0.372
_refine_diff_density_rms 0.051
_refine_ls_extinction_method none
_refine_ls_goodness_of_fit_ref 1.093
_refine_ls_hydrogen_treatment constr
_refine_ls_matrix_type full
_refine_ls_number_parameters 302
_refine_ls_number_reflns 4156
_refine_ls_number_restraints 0
_refine_ls_restrained_S_all 1.093
_refine_ls_R_factor_all 0.0830
_refine_ls_R_factor_gt 0.0601
_refine_ls_shift/su_max 0.000
_refine_ls_shift/su_mean 0.000
_refine_ls_structure_factor_coef Fsqd
_refine_ls_weighting_details 'calc w=1/[\s^2^(Fo^2^)+(0.0922P)^2^+0.4961P] where P=(Fo^2^+2Fc^2^)/3'
_refine_ls_weighting_scheme calc
_refine_ls_wR_factor_gt 0.1668
_refine_ls_wR_factor_ref 0.1791
_reflns_number_gt 3028
_reflns_number_total 4156
_reflns_threshold_expression >2sigma(I)
_cod_data_source_file c4ce00266k1.cif
_cod_data_source_block new
_cod_depositor_comments 'Adding full bibliography for 7215801--7215808.cif.'
_cod_original_cell_volume 1723.9(9)
_cod_database_code 7215808
_olex2_refinement_description
;
1. Fixed Uiso
 At 1.2 times of:
  All C(H) groups, All C(H,H,H,H) groups
 At 1.5 times of:
  All C(H,H,H) groups
2. Others
 Sof(O2A)=Sof(O1A)=Sof(N1A)=Sof(C1A)=Sof(H1A)=Sof(C2A)=Sof(H2A)=Sof(C3A)=
 Sof(C4A)=Sof(H4A)=Sof(C5A)=Sof(H5A)=Sof(C6A)=Sof(H6A)=Sof(C7A)=Sof(H7A)=
 Sof(C8A)=Sof(C9A)=Sof(H9A)=Sof(C10A)=Sof(H10A)=Sof(C11A)=Sof(C12A)=Sof(C13A)=
 Sof(H13A)=Sof(C15A)=Sof(H15D)=Sof(H15E)=Sof(H15F)=Sof(C14A)=Sof(H14D)=
 Sof(H14E)=Sof(H14F)=Sof(H16C)=Sof(H16D)=1-FVAR(1)
 Sof(O1)=Sof(O2)=Sof(N1)=Sof(C1)=Sof(H1)=Sof(C2)=Sof(H2)=Sof(C3)=Sof(C4)=
 Sof(H4)=Sof(C5)=Sof(H5)=Sof(C6)=Sof(H6)=Sof(C7)=Sof(H7)=Sof(C8)=Sof(C9)=
 Sof(H9)=Sof(C10)=Sof(H10)=Sof(C11)=Sof(C12)=Sof(C13)=Sof(H13)=Sof(C14)=
 Sof(H14A)=Sof(H14B)=Sof(H14C)=Sof(C15)=Sof(H15A)=Sof(H15B)=Sof(H15C)=Sof(H16A)=
 Sof(H16B)=FVAR(1)
 Fixed Sof: F1(0.24) F2(0.24) F3(0.24) F4(0.24) F1A(0.38) F2A(0.38) F3A(0.38)
 F4A(0.38) F1B(0.38) F2B(0.38) F3B(0.38) F4B(0.38)
3.a Ternary CH refined with riding coordinates:
 C6(H6), C7(H7), C6A(H6A), C7A(H7A)
3.b Secondary CH2 refined with riding coordinates:
 C16(H16A,H16B), C16(H16C,H16D)
3.c Me refined with riding coordinates:
 C15(H15A,H15B,H15C), C15A(H15D,H15E,H15F)
3.d Aromatic/amide H refined with riding coordinates:
 C1(H1), C2(H2), C4(H4), C5(H5), C9(H9), C10(H10), C13(H13), C1A(H1A),
 C2A(H2A), C4A(H4A), C5A(H5A), C9A(H9A), C10A(H10A), C13A(H13A)
3.e Fitted hexagon refined as free rotating group:
 N1A(C1A,C2A,C3A,C4A,C5A)
3.f Idealised Me refined as rotating group:
 C14(H14A,H14B,H14C), C14A(H14D,H14E,H14F), C17(H17A,H17B,H17C)
;

loop_
_space_group_symop_id
_space_group_symop_operation_xyz
1 'x, y, z'
2 '-x, y+1/2, -z+1/2'
3 '-x, -y, -z'
4 'x, -y-1/2, z-1/2'

loop_
_atom_site_label
_atom_site_type_symbol
_atom_site_fract_x
_atom_site_fract_y
_atom_site_fract_z
_atom_site_U_iso_or_equiv
_atom_site_adp_type
_atom_site_occupancy
_atom_site_symmetry_multiplicity
_atom_site_calc_flag
_atom_site_disorder_assembly
_atom_site_disorder_group
_atom_site_refinement_flags_posn
O1 O 0.6167(9) 0.2367(3) 0.2531(6) 0.0390(10) Uani 0.898(4) 1 d A 1 .
O2 O 0.6372(3) 0.13276(10) 0.3772(2) 0.0367(6) Uani 0.898(4) 1 d A 1 .
N1 N 0.7712(6) -0.15582(13) -0.3021(3) 0.030(2) Uani 0.898(4) 1 d A 1 .
C1 C 0.7924(4) -0.09780(13) -0.3505(4) 0.0335(7) Uani 0.898(4) 1 d A 1 .
H1 H 0.7828 -0.0932 -0.4341 0.040 Uiso 0.898(4) 1 calc A 1 R
C2 C 0.8277(3) -0.04500(11) -0.2815(2) 0.0338(5) Uani 0.898(4) 1 d A 1 .
H2 H 0.8416 -0.0041 -0.3173 0.041 Uiso 0.898(4) 1 calc A 1 R
C3 C 0.8432(3) -0.05122(11) -0.1585(2) 0.0283(5) Uani 0.898(4) 1 d A 1 .
C4 C 0.8065(3) -0.11148(13) -0.11073(19) 0.0310(5) Uani 0.898(4) 1 d A 1 .
H4 H 0.8047 -0.1171 -0.0274 0.037 Uiso 0.898(4) 1 calc A 1 R
C5 C 0.7734(5) -0.16212(18) -0.1845(3) 0.0325(7) Uani 0.898(4) 1 d A 1 .
H5 H 0.7512 -0.2031 -0.1513 0.039 Uiso 0.898(4) 1 calc A 1 R
C6 C 0.9214(3) 0.00232(9) -0.08547(17) 0.0287(5) Uani 0.898(4) 1 d . 1 .
H6 H 0.9048 0.0443 -0.1274 0.034 Uiso 0.898(4) 1 calc A 1 R
C7 C 0.8694(3) 0.00823(9) 0.04562(16) 0.0285(5) Uani 0.898(4) 1 d . 1 .
H7 H 0.7950 -0.0297 0.0689 0.034 Uiso 0.898(4) 1 calc A 1 R
C8 C 0.7825(3) 0.06900(11) 0.0882(2) 0.0282(5) Uani 0.898(4) 1 d A 1 .
C9 C 0.7641(3) 0.12405(15) 0.0226(2) 0.0334(5) Uani 0.898(4) 1 d A 1 .
H9 H 0.7908 0.1234 -0.0591 0.040 Uiso 0.898(4) 1 calc A 1 R
C10 C 0.7062(4) 0.18125(17) 0.0744(3) 0.0354(7) Uani 0.898(4) 1 d A 1 .
H10 H 0.6922 0.2186 0.0269 0.042 Uiso 0.898(4) 1 calc A 1 R
C11 C 0.6690(4) 0.18430(14) 0.1939(3) 0.0302(7) Uani 0.898(4) 1 d A 1 .
C12 C 0.6814(4) 0.12660(16) 0.2599(3) 0.0299(7) Uani 0.898(4) 1 d A 1 .
C13 C 0.7354(3) 0.07081(10) 0.2082(2) 0.0289(5) Uani 0.898(4) 1 d A 1 .
H13 H 0.7414 0.0326 0.2539 0.035 Uiso 0.898(4) 1 calc A 1 R
C14 C 0.6247(6) 0.2971(2) 0.1926(4) 0.0475(10) Uani 0.898(4) 1 d A 1 .
H14A H 0.5406 0.2964 0.1234 0.071 Uiso 0.898(4) 1 calc A 1 GR
H14B H 0.7495 0.3046 0.1669 0.071 Uiso 0.898(4) 1 calc A 1 GR
H14C H 0.5894 0.3315 0.2462 0.071 Uiso 0.898(4) 1 calc A 1 GR
C15 C 0.6618(4) 0.07717(13) 0.4485(2) 0.0431(6) Uani 0.898(4) 1 d A 1 .
H15A H 0.6260 0.0866 0.5295 0.065 Uiso 0.898(4) 1 calc A 1 R
H15B H 0.7906 0.0642 0.4493 0.065 Uiso 0.898(4) 1 calc A 1 R
H15C H 0.5857 0.0423 0.4161 0.065 Uiso 0.898(4) 1 calc A 1 R
O2A O 0.659(3) 0.1279(10) 0.343(2) 0.028(5) Uiso 0.102(4) 1 d A 2 .
O1A O 0.622(8) 0.246(2) 0.245(5) 0.036(10) Uiso 0.102(4) 1 d A 2 .
N1A N 0.760(4) -0.1571(9) -0.2967(16) 0.04(2) Uiso 0.102(4) 1 d A 2 .
C1A C 0.785(4) -0.0926(10) -0.3229(14) 0.059(17) Uiso 0.102(4) 1 d A 2 G
H1A H 0.7854 -0.0788 -0.4030 0.071 Uiso 0.102(4) 1 calc A 2 R
C2A C 0.810(2) -0.0483(6) -0.2319(19) 0.020(4) Uiso 0.102(4) 1 d A 2 G
H2A H 0.8272 -0.0043 -0.2498 0.024 Uiso 0.102(4) 1 calc A 2 R
C3A C 0.810(2) -0.0685(8) -0.1147(16) 0.025(4) Uiso 0.102(4) 1 d A 2 G
C4A C 0.784(3) -0.1330(9) -0.0885(14) 0.060(10) Uiso 0.102(4) 1 d A 2 G
H4A H 0.7842 -0.1468 -0.0084 0.072 Uiso 0.102(4) 1 calc A 2 R
C5A C 0.760(3) -0.1773(6) -0.1795(19) 0.010(5) Uiso 0.102(4) 1 d A 2 G
H5A H 0.7424 -0.2213 -0.1616 0.012 Uiso 0.102(4) 1 calc A 2 R
C6A C 0.874(3) -0.0259(10) -0.0131(18) 0.035(5) Uiso 0.102(4) 1 d . 2 .
H6A H 0.7920 -0.0314 0.0555 0.042 Uiso 0.102(4) 1 calc A 2 R
C7A C 0.915(2) 0.0396(9) -0.0282(16) 0.031(5) Uiso 0.102(4) 1 d . 2 .
H7A H 0.9075 0.0512 -0.1141 0.037 Uiso 0.102(4) 1 calc A 2 R
C8A C 0.816(3) 0.0907(12) 0.046(2) 0.023(4) Uiso 0.102(4) 1 d A 2 .
C9A C 0.777(3) 0.1470(13) -0.005(2) 0.036(6) Uiso 0.102(4) 1 d A 2 .
H9A H 0.7967 0.1515 -0.0871 0.043 Uiso 0.102(4) 1 calc A 2 R
C10A C 0.710(4) 0.1979(13) 0.053(3) 0.024(6) Uiso 0.102(4) 1 d A 2 .
H10A H 0.6976 0.2398 0.0213 0.029 Uiso 0.102(4) 1 calc A 2 R
C11A C 0.668(4) 0.1819(15) 0.158(3) 0.025(7) Uiso 0.102(4) 1 d A 2 .
C12A C 0.701(5) 0.136(2) 0.232(4) 0.041(11) Uiso 0.102(4) 1 d A 2 .
C13A C 0.769(2) 0.0788(8) 0.158(2) 0.017(4) Uiso 0.102(4) 1 d A 2 .
H13A H 0.7771 0.0369 0.1905 0.021 Uiso 0.102(4) 1 calc A 2 R
C15A C 0.686(5) 0.0600(17) 0.399(4) 0.076(10) Uiso 0.102(4) 1 d A 2 .
H15D H 0.6462 0.0607 0.4809 0.113 Uiso 0.102(4) 1 calc A 2 R
H15E H 0.8156 0.0482 0.3978 0.113 Uiso 0.102(4) 1 calc A 2 R
H15F H 0.6135 0.0285 0.3535 0.113 Uiso 0.102(4) 1 calc A 2 R
C14A C 0.671(4) 0.3007(18) 0.188(3) 0.020(6) Uiso 0.102(4) 1 d A 2 .
H14D H 0.5828 0.3093 0.1225 0.030 Uiso 0.102(4) 1 calc A 2 GR
H14E H 0.7931 0.2953 0.1562 0.030 Uiso 0.102(4) 1 calc A 2 GR
H14F H 0.6720 0.3369 0.2433 0.030 Uiso 0.102(4) 1 calc A 2 GR
C16 C 0.7625(3) -0.21277(10) -0.38064(17) 0.0375(5) Uani 1 1 d . . .
H16A H 0.6987 -0.2016 -0.4564 0.045 Uiso 0.898(4) 1 calc A 1 R
H16B H 0.6930 -0.2475 -0.3427 0.045 Uiso 0.898(4) 1 calc A 1 R
H16C H 0.7017 -0.2001 -0.4566 0.045 Uiso 0.102(4) 1 calc A 2 R
H16D H 0.6920 -0.2487 -0.3473 0.045 Uiso 0.102(4) 1 calc A 2 R
C17 C 0.9534(3) -0.23527(11) -0.4035(2) 0.0444(5) Uani 1 1 d A . .
H17A H 1.0220 -0.2005 -0.4401 0.067 Uiso 1 1 calc . . GR
H17B H 0.9482 -0.2723 -0.4569 0.067 Uiso 1 1 calc . . GR
H17C H 1.0145 -0.2476 -0.3285 0.067 Uiso 1 1 calc . . GR
B1 B 0.1711(4) 0.37794(12) 0.1954(2) 0.0407(6) Uani 1 1 d . . .
F1 F 0.1906(12) 0.3112(3) 0.1641(6) 0.0293(16) Uiso 0.24 1 d B 1 .
F2 F 0.2289(11) 0.3721(3) 0.3162(5) 0.0165(11) Uiso 0.24 1 d B 1 .
F3 F 0.3032(12) 0.4073(3) 0.1258(6) 0.0323(15) Uiso 0.24 1 d B 1 .
F4 F 0.0301(12) 0.4141(4) 0.1874(9) 0.064(2) Uiso 0.24 1 d B 1 .
F1A F 0.2079(7) 0.3227(2) 0.1417(4) 0.0404(12) Uiso 0.38 1 d B 2 .
F2A F 0.2676(7) 0.3815(3) 0.3094(5) 0.0576(19) Uiso 0.38 1 d B 2 .
F3A F 0.2444(7) 0.4236(3) 0.1315(5) 0.0617(13) Uiso 0.38 1 d B 2 .
F4A F -0.0203(6) 0.3938(2) 0.2009(4) 0.0520(11) Uiso 0.38 1 d B 2 .
F1B F 0.1384(6) 0.3156(2) 0.1484(4) 0.0345(10) Uiso 0.38 1 d B 3 .
F2B F 0.1675(7) 0.3768(2) 0.3121(4) 0.0509(14) Uiso 0.38 1 d B 3 .
F3B F 0.3190(9) 0.4159(3) 0.1503(6) 0.064(2) Uiso 0.38 1 d B 3 .
F4B F -0.0004(9) 0.4039(3) 0.1519(5) 0.0698(16) Uiso 0.38 1 d B 3 .

loop_
_atom_site_aniso_label
_atom_site_aniso_U_11
_atom_site_aniso_U_22
_atom_site_aniso_U_33
_atom_site_aniso_U_23
_atom_site_aniso_U_13
_atom_site_aniso_U_12
O1 0.0429(15) 0.0278(18) 0.0470(19) -0.0028(15) 0.0101(10) 0.0072(14)
O2 0.0454(11) 0.0380(10) 0.0272(12) -0.0034(8) 0.0092(9) 0.0061(7)
N1 0.030(2) 0.036(3) 0.0230(19) -0.0057(7) 0.0003(7) -0.0023(7)
C1 0.0389(16) 0.0397(15) 0.0216(10) -0.0005(10) -0.0043(9) -0.0004(9)
C2 0.0459(13) 0.0357(12) 0.0198(12) 0.0011(9) -0.0007(10) -0.0013(9)
C3 0.0361(11) 0.0289(11) 0.0199(11) 0.0000(8) 0.0012(9) 0.0006(8)
C4 0.0408(12) 0.0337(13) 0.0183(9) -0.0003(9) -0.0007(8) 0.0004(9)
C5 0.0402(16) 0.0288(14) 0.0285(13) -0.0014(12) 0.0013(9) -0.0039(13)
C6 0.0418(11) 0.0235(10) 0.0207(10) 0.0012(7) 0.0017(8) -0.0009(8)
C7 0.0411(12) 0.0246(10) 0.0198(9) 0.0005(7) 0.0039(8) -0.0039(8)
C8 0.0339(11) 0.0289(11) 0.0220(11) -0.0023(10) 0.0033(8) -0.0039(9)
C9 0.0407(13) 0.0318(14) 0.0279(12) 0.0031(11) 0.0034(9) -0.0002(11)
C10 0.0388(15) 0.0327(16) 0.0348(17) 0.0088(12) 0.0048(11) 0.0025(11)
C11 0.0284(13) 0.0315(14) 0.0307(16) -0.0077(13) 0.0010(12) 0.0026(8)
C12 0.0287(13) 0.0322(15) 0.0288(18) -0.0004(12) 0.0022(12) -0.0013(10)
C13 0.0324(11) 0.0304(11) 0.0241(11) 0.0013(9) 0.0032(9) -0.0016(8)
C14 0.044(2) 0.0340(17) 0.064(2) 0.0014(12) 0.003(2) 0.0049(18)
C15 0.0568(15) 0.0436(14) 0.0293(12) 0.0022(10) 0.0071(11) 0.0079(11)
C16 0.0403(11) 0.0445(11) 0.0278(9) -0.0138(8) 0.0038(8) -0.0057(9)
C17 0.0418(12) 0.0486(13) 0.0430(12) -0.0145(10) 0.0036(9) 0.0023(9)
B1 0.0570(15) 0.0349(12) 0.0304(11) -0.0031(9) 0.0044(10) 0.0063(10)

loop_
_atom_type_symbol
_atom_type_description
_atom_type_scat_dispersion_real
_atom_type_scat_dispersion_imag
_atom_type_scat_source
C C 0.0033 0.0016 'International Tables Vol C Tables 4.2.6.8 and 6.1.1.4'
H H 0.0000 0.0000 'International Tables Vol C Tables 4.2.6.8 and 6.1.1.4'
B B 0.0013 0.0007 'International Tables Vol C Tables 4.2.6.8 and 6.1.1.4'
N N 0.0061 0.0033 'International Tables Vol C Tables 4.2.6.8 and 6.1.1.4'
O O 0.0106 0.0060 'International Tables Vol C Tables 4.2.6.8 and 6.1.1.4'
F F 0.0171 0.0103 'International Tables Vol C Tables 4.2.6.8 and 6.1.1.4'

loop_
_geom_angle_atom_site_label_1
_geom_angle_atom_site_label_2
_geom_angle_atom_site_label_3
_geom_angle
_geom_angle_site_symmetry_1
_geom_angle_site_symmetry_3
C11 O1 C14 117.4(5) . .
C12 O2 C15 116.1(3) . .
C1 N1 C16 118.8(3) . .
C5 N1 C1 119.9(3) . .
C5 N1 C16 121.1(3) . .
N1 C1 H1 119.5 . .
N1 C1 C2 121.1(3) . .
C2 C1 H1 119.5 . .
C1 C2 H2 120.0 . .
C1 C2 C3 120.0(2) . .
C3 C2 H2 120.0 . .
C2 C3 C6 119.9(2) . .
C4 C3 C2 117.24(18) . .
C4 C3 C6 122.3(2) . .
C3 C4 H4 120.2 . .
C5 C4 C3 119.6(2) . .
C5 C4 H4 120.2 . .
N1 C5 C4 122.0(3) . .
N1 C5 H5 119.0 . .
C4 C5 H5 119.0 . .
C3 C6 H6 110.7 . .
C3 C6 C7 113.59(16) . 3_755
C3 C6 C7 119.22(18) . .
C7 C6 H6 110.7 3_755 .
C7 C6 H6 110.7 . .
C7 C6 C7 90.21(15) . 3_755
C6 C7 C6 89.79(15) . 3_755
C6 C7 H7 110.0 . .
C6 C7 H7 110.0 3_755 .
C8 C7 C6 119.54(18) . .
C8 C7 C6 115.93(16) . 3_755
C8 C7 H7 110.0 . .
C9 C8 C7 124.6(2) . .
C9 C8 C13 118.3(2) . .
C13 C8 C7 116.7(2) . .
C8 C9 H9 119.6 . .
C8 C9 C10 120.9(2) . .
C10 C9 H9 119.6 . .
C9 C10 H10 119.4 . .
C11 C10 C9 121.2(3) . .
C11 C10 H10 119.4 . .
O1 C11 C10 126.2(4) . .
O1 C11 C12 116.3(4) . .
C10 C11 C12 117.5(3) . .
O2 C12 C11 114.4(3) . .
C13 C12 O2 124.8(3) . .
C13 C12 C11 120.8(3) . .
C8 C13 H13 119.4 . .
C12 C13 C8 121.1(3) . .
C12 C13 H13 119.4 . .
O2 C15 H15A 109.5 . .
O2 C15 H15B 109.5 . .
O2 C15 H15C 109.5 . .
H15A C15 H15B 109.5 . .
H15A C15 H15C 109.5 . .
H15B C15 H15C 109.5 . .
C12A O2A C15A 119(3) . .
C14A O1A C11A 109(4) . .
C1A N1A C5A 120.0 . .
C1A N1A C16 127.6(14) . .
C5A N1A C16 111.6(14) . .
N1A C1A H1A 120.0 . .
C2A C1A N1A 120.0 . .
C2A C1A H1A 120.0 . .
C1A C2A H2A 120.0 . .
C1A C2A C3A 120.0 . .
C3A C2A H2A 120.0 . .
C2A C3A C4A 120.0 . .
C2A C3A C6A 122.3(15) . .
C4A C3A C6A 116.5(15) . .
C3A C4A H4A 120.0 . .
C5A C4A C3A 120.0 . .
C5A C4A H4A 120.0 . .
N1A C5A H5A 120.0 . .
C4A C5A N1A 120.0 . .
C4A C5A H5A 120.0 . .
C3A C6A H6A 110.0 . .
C7A C6A C3A 122.6(18) . .
C7A C6A H6A 110.0 3_755 .
C7A C6A H6A 110.0 . .
C6A C7A H7A 110.2 3_755 .
C6A C7A H7A 110.2 . .
C6A C7A C8A 119.5(18) . .
C8A C7A H7A 110.2 . .
C9A C8A C7A 118(2) . .
C9A C8A C13A 120.6(19) . .
C13A C8A C7A 121(2) . .
C8A C9A H9A 118.0 . .
C8A C9A C10A 124(2) . .
C10A C9A H9A 118.0 . .
C9A C10A H10A 124.8 . .
C11A C10A C9A 110(3) . .
C11A C10A H10A 124.8 . .
C10A C11A O1A 113(3) . .
C10A C11A C12A 139(3) . .
C12A C11A O1A 104(3) . .
O2A C12A C13A 120(3) . .
C11A C12A O2A 133(4) . .
C11A C12A C13A 106(3) . .
C8A C13A C12A 117(2) . .
C8A C13A H13A 121.3 . .
C12A C13A H13A 121.3 . .
O2A C15A H15D 109.5 . .
O2A C15A H15E 109.5 . .
O2A C15A H15F 109.5 . .
H15D C15A H15E 109.5 . .
H15D C15A H15F 109.5 . .
H15E C15A H15F 109.5 . .
O1A C14A H14D 109.5 . .
O1A C14A H14E 109.5 . .
O1A C14A H14F 109.5 . .
H14D C14A H14E 109.5 . .
H14D C14A H14F 109.5 . .
H14E C14A H14F 109.5 . .
N1 C16 N1A 4.1(12) . .
N1 C16 H16A 109.8 . .
N1 C16 H16B 109.8 . .
N1 C16 H16C 108.4 . .
N1 C16 H16D 113.0 . .
N1 C16 C17 109.3(2) . .
N1A C16 H16A 110.5 . .
N1A C16 H16B 106.0 . .
N1A C16 H16C 109.1 . .
N1A C16 H16D 109.1 . .
N1A C16 C17 112.3(13) . .
H16A C16 H16B 108.3 . .
H16A C16 H16D 105.7 . .
H16B C16 H16C 110.4 . .
H16C C16 H16D 107.9 . .
C17 C16 H16A 109.8 . .
C17 C16 H16B 109.8 . .
C17 C16 H16C 109.1 . .
C17 C16 H16D 109.1 . .
C16 C17 H17A 109.5 . .
C16 C17 H17B 109.5 . .
C16 C17 H17C 109.5 . .
H17A C17 H17B 109.5 . .
H17A C17 H17C 109.5 . .
H17B C17 H17C 109.5 . .
F2 B1 F1 97.1(4) . .
F3 B1 F1 102.0(5) . .
F3 B1 F2 112.7(5) . .
F4 B1 F1 129.6(6) . .
F4 B1 F2 109.4(6) . .
F4 B1 F3 105.8(6) . .
F1A B1 F1 14.8(3) . .
F1A B1 F2A 110.4(4) . .
F1A B1 F4A 115.4(4) . .
F3A B1 F1A 106.4(4) . .
F3A B1 F2A 104.7(4) . .
F3A B1 F4A 105.7(4) . .
F4A B1 F2A 113.3(3) . .
F1B B1 F4B 94.7(4) . .
F2B B1 F1B 110.4(3) . .
F2B B1 F3B 113.6(4) . .
F2B B1 F4B 107.6(4) . .
F4B B1 F3B 109.1(4) . .

loop_
_geom_bond_atom_site_label_1
_geom_bond_atom_site_label_2
_geom_bond_distance
_geom_bond_site_symmetry_2
O1 C11 1.343(7) .
O1 C14 1.435(7) .
O2 C12 1.380(4) .
O2 C15 1.420(3) .
N1 C1 1.339(4) .
N1 C5 1.335(3) .
N1 C16 1.483(3) .
C1 H1 0.9500 .
C1 C2 1.369(4) .
C2 H2 0.9500 .
C2 C3 1.397(3) .
C3 C4 1.397(3) .
C3 C6 1.492(3) .
C4 H4 0.9500 .
C4 C5 1.362(4) .
C5 H5 0.9500 .
C6 H6 1.0000 .
C6 C7 1.597(3) 3_755
C6 C7 1.546(3) .
C7 C6 1.597(3) 3_755
C7 H7 1.0000 .
C7 C8 1.504(3) .
C8 C9 1.371(3) .
C8 C13 1.411(3) .
C9 H9 0.9500 .
C9 C10 1.400(4) .
C10 H10 0.9500 .
C10 C11 1.388(4) .
C11 C12 1.417(5) .
C12 C13 1.366(4) .
C13 H13 0.9500 .
C14 H14A 0.9800 .
C14 H14B 0.9800 .
C14 H14C 0.9800 .
C15 H15A 0.9800 .
C15 H15B 0.9800 .
C15 H15C 0.9800 .
O2A C12A 1.31(3) .
O2A C15A 1.56(4) .
O1A C11A 1.71(6) .
O1A C14A 1.36(7) .
N1A C1A 1.3900 .
N1A C5A 1.3900 .
N1A C16 1.500(13) .
C1A H1A 0.9500 .
C1A C2A 1.3900 .
C2A H2A 0.9500 .
C2A C3A 1.3900 .
C3A C4A 1.3900 .
C3A C6A 1.51(2) .
C4A H4A 0.9500 .
C4A C5A 1.3900 .
C5A H5A 0.9500 .
C6A H6A 1.0000 .
C6A C7A 1.41(3) .
C6A C7A 1.63(3) 3_755
C7A C6A 1.63(3) 3_755
C7A H7A 1.0000 .
C7A C8A 1.55(3) .
C8A C9A 1.33(3) .
C8A C13A 1.35(3) .
C9A H9A 0.9500 .
C9A C10A 1.35(4) .
C10A H10A 0.9500 .
C10A C11A 1.27(4) .
C11A C12A 1.29(5) .
C12A C13A 1.55(5) .
C13A H13A 0.9500 .
C15A H15D 0.9800 .
C15A H15E 0.9800 .
C15A H15F 0.9800 .
C14A H14D 0.9800 .
C14A H14E 0.9800 .
C14A H14F 0.9800 .
C16 H16A 0.9900 .
C16 H16B 0.9900 .
C16 H16C 0.9900 .
C16 H16D 0.9900 .
C16 C17 1.505(3) .
C17 H17A 0.9800 .
C17 H17B 0.9800 .
C17 H17C 0.9800 .
B1 F1 1.444(7) .
B1 F2 1.422(6) .
B1 F3 1.406(7) .
B1 F4 1.278(9) .
B1 F1A 1.333(5) .
B1 F2A 1.452(6) .
B1 F3A 1.319(5) .
B1 F4A 1.442(5) .
B1 F1B 1.421(4) .
B1 F2B 1.321(5) .
B1 F3B 1.447(7) .
B1 F4B 1.439(6) .
